data_2242659
loop_
_publ_author_name
'Sen, Pinar'
'Kansiz, Sevgi'
'Dege, Necmi'
'Yildiz, S. Zeki'
'Tsapyuk, Galyna G.'

_publ_section_title
;
 Crystal structure and Hirshfeld surface analysis and of
 2-ammoniumylmethyl)-1<i>H</i>-benzimidazol-3-ium chloride monohydrate
;
_journal_coeditor_code XU5941
_journal_issue 10
_journal_name_full 'Acta Crystallographica Section E'
_journal_page_first 1517
_journal_page_last 1520
_journal_paper_doi 10.1107/S205698901801335X
_journal_volume 74
_journal_year 2018
_chemical_formula_iupac 'C8 H11 N3 +, 2Cl -, H2 O, '
_chemical_formula_moiety 'C8 H11 N3, Cl2, H2 O, '
_chemical_formula_sum 'C8 H13 Cl2 N3 O'
_chemical_formula_weight 238.11
_chemical_name_systematic
;
2-Ammoniumylmethyl-1<i>H</i>-benzimidazol-3-ium chloride monohydrate
;
_space_group_crystal_system triclinic
_space_group_IT_number 2
_space_group_name_Hall '-P 1'
_space_group_name_H-M_alt 'P -1'
_symmetry_space_group_name_Hall '-P 1'
_symmetry_space_group_name_H-M 'P -1'
_atom_sites_solution_hydrogens difmap
_audit_creation_method SHELXL-2017/1
_cell_angle_alpha 99.859(5)
_cell_angle_beta 90.647(5)
_cell_angle_gamma 90.247(5)
_cell_formula_units_Z 6
_cell_length_a 6.9340(4)
_cell_length_b 12.1198(7)
_cell_length_c 19.2128(11)
_cell_measurement_reflns_used 18110
_cell_measurement_temperature 296(2)
_cell_measurement_theta_max 27.41
_cell_measurement_theta_min 1.71
_cell_volume 1590.64(16)
_computing_cell_refinement
;
X-AREA (Stoe & Cie, 2002)
;
_computing_data_collection
;
X-AREA (Stoe & Cie, 2002)
;
_computing_data_reduction
;
X-RED32 (Stoe & Cie, 2002)
;
_computing_molecular_graphics
;
ORTEP-3 for Windows (Farrugia, 2012)
;
_computing_publication_material
;
WinGX (Farrugia, 2012) and PLATON (Spek, 2009)
;
_computing_structure_refinement
;
<i>SHELXL2017/1</i> (Sheldrick, 2015)
;
_computing_structure_solution
;
WinGX (Farrugia, 2012)
;
_diffrn_ambient_temperature 296(2)
_diffrn_detector_area_resol_mean 6.67
_diffrn_measured_fraction_theta_full 1.000
_diffrn_measured_fraction_theta_max 1.000
_diffrn_measurement_device_type 'Stoe IPDS 2'
_diffrn_measurement_method 'rotation method'
_diffrn_radiation_type MoK\a
_diffrn_radiation_wavelength 0.71073
_diffrn_reflns_av_R_equivalents 0.0638
_diffrn_reflns_av_unetI/netI 0.0504
_diffrn_reflns_limit_h_max 8
_diffrn_reflns_limit_h_min -8
_diffrn_reflns_limit_k_max 14
_diffrn_reflns_limit_k_min -14
_diffrn_reflns_limit_l_max 23
_diffrn_reflns_limit_l_min -23
_diffrn_reflns_number 16045
_diffrn_reflns_theta_full 25.999
_diffrn_reflns_theta_max 25.999
_diffrn_reflns_theta_min 1.705
_diffrn_source 'sealed X-ray tube, 12 x 0.4 mm long-fine focus'
_exptl_absorpt_coefficient_mu 0.584
_exptl_absorpt_correction_T_max 0.8276
_exptl_absorpt_correction_T_min 0.7877
_exptl_absorpt_correction_type integration
_exptl_absorpt_process_details
;
(X-RED32; Stoe & Cie, 2002)
;
_exptl_crystal_colour brown
_exptl_crystal_density_diffrn 1.491
_exptl_crystal_description prism
_exptl_crystal_F_000 744
_exptl_crystal_size_max 0.570
_exptl_crystal_size_mid 0.503
_exptl_crystal_size_min 0.460
_refine_diff_density_max 0.341
_refine_diff_density_min -0.278
_refine_ls_extinction_coef 0.0327(17)
_refine_ls_extinction_expression Fc^*^=kFc[1+0.001xFc^2^\l^3^/sin(2\q)]^-1/4^
_refine_ls_extinction_method
;
SHELXL-2017/1 (Sheldrick 2015)
;
_refine_ls_goodness_of_fit_ref 0.956
_refine_ls_hydrogen_treatment refall
_refine_ls_matrix_type full
_refine_ls_number_parameters 536
_refine_ls_number_reflns 6254
_refine_ls_number_restraints 9
_refine_ls_restrained_S_all 0.955
_refine_ls_R_factor_all 0.0461
_refine_ls_R_factor_gt 0.0351
_refine_ls_shift/su_max 0.001
_refine_ls_shift/su_mean 0.000
_refine_ls_structure_factor_coef Fsqd
_refine_ls_weighting_details 'w=1/[\s^2^(Fo^2^)+(0.0560P)^2^] where P=(Fo^2^+2Fc^2^)/3'
_refine_ls_weighting_scheme calc
_refine_ls_wR_factor_gt 0.0874
_refine_ls_wR_factor_ref 0.0916
_reflns_number_gt 5000
_reflns_number_total 6254
_reflns_threshold_expression 'I > 2\s(I)'
_cod_data_source_file xu5941sup1.cif
_cod_data_source_block I
_cod_database_code 2242659
_shelx_space_group_comment
;
The symmetry employed for this shelxl refinement is uniquely defined
by the following loop, which should always be used as a source of
symmetry information in preference to the above space-group names.
They are only intended as comments.
;

loop_
_symmetry_equiv_pos_as_xyz
'x, y, z'
'-x, -y, -z'

loop_
_atom_site_type_symbol
_atom_site_label
_atom_site_fract_x
_atom_site_fract_y
_atom_site_fract_z
_atom_site_U_iso_or_equiv
_atom_site_adp_type
_atom_site_calc_flag
_atom_site_occupancy
Cl Cl1 1.44783(7) 0.25544(4) 0.93231(2) 0.04012(12) Uani d 1
Cl Cl4 0.55220(7) 0.93572(4) 0.73215(2) 0.03912(12) Uani d 1
Cl Cl5 0.44034(7) 0.39635(4) 0.59956(2) 0.04089(13) Uani d 1
Cl Cl3 0.85067(7) 0.04098(4) 0.91238(3) 0.04840(14) Uani d 1
Cl Cl6 -0.13546(8) 0.60301(5) 0.58937(3) 0.05432(15) Uani d 1
Cl Cl2 1.13465(8) 0.15568(5) 0.74387(3) 0.05337(15) Uani d 1
O O2 0.9557(2) 0.29533(13) 0.93050(9) 0.0492(3) Uani d 1
O O1 1.0439(2) -0.10288(14) 0.73035(9) 0.0517(4) Uani d 1
N N4 0.7622(2) 0.41261(12) 0.84094(8) 0.0332(3) Uani d 1
O O3 0.0525(2) 0.64579(14) 0.39493(9) 0.0553(4) Uani d 1
N N7 0.2335(2) 0.81071(13) 0.48888(8) 0.0333(3) Uani d 1
N N5 0.6592(2) 0.46067(13) 0.74372(9) 0.0347(3) Uani d 1
N N1 1.2273(2) -0.21584(13) 0.82407(8) 0.0334(3) Uani d 1
N N2 1.3362(2) -0.25722(14) 0.92226(9) 0.0376(4) Uani d 1
N N8 0.3400(2) 0.90994(13) 0.58704(9) 0.0358(3) Uani d 1
N N6 0.7067(3) 0.17781(15) 0.79023(10) 0.0427(4) Uani d 1
N N9 0.2868(3) 0.60170(15) 0.53791(10) 0.0447(4) Uani d 1
N N3 1.2803(3) 0.02017(15) 0.86850(10) 0.0421(4) Uani d 1
C C14 0.7037(2) 0.55975(14) 0.78881(9) 0.0314(4) Uani d 1
C C22 0.2942(2) 0.98527(15) 0.54300(9) 0.0323(4) Uani d 1
C C9 0.7708(2) 0.52904(14) 0.85148(9) 0.0315(4) Uani d 1
C C15 0.6935(2) 0.37525(15) 0.77671(9) 0.0335(4) Uani d 1
C C1 1.2214(2) -0.33227(14) 0.81587(9) 0.0324(4) Uani d 1
C C17 0.2255(2) 0.92225(14) 0.48021(9) 0.0319(4) Uani d 1
C C10 0.8268(3) 0.60738(16) 0.90934(10) 0.0369(4) Uani d 1
C C18 0.1652(2) 0.97150(16) 0.42385(10) 0.0355(4) Uani d 1
C C7 1.2981(2) -0.17423(15) 0.88773(9) 0.0339(4) Uani d 1
C C2 1.1642(3) -0.41361(16) 0.75996(10) 0.0377(4) Uani d 1
C C6 1.2930(2) -0.35839(15) 0.87927(10) 0.0349(4) Uani d 1
C C13 0.6926(3) 0.67112(16) 0.78093(11) 0.0385(4) Uani d 1
C C23 0.3047(2) 0.80652(15) 0.55283(9) 0.0342(4) Uani d 1
C C20 0.2469(3) 1.15029(16) 0.49646(11) 0.0392(4) Uani d 1
C C21 0.3055(3) 1.10154(16) 0.55279(11) 0.0382(4) Uani d 1
C C12 0.7490(3) 0.74911(16) 0.83844(11) 0.0394(4) Uani d 1
C C5 1.3092(3) -0.46915(17) 0.88878(11) 0.0421(4) Uani d 1
C C19 0.1785(3) 1.08684(16) 0.43313(10) 0.0389(4) Uani d 1
C C4 1.2532(3) -0.54982(17) 0.83351(12) 0.0443(5) Uani d 1
C C11 0.8145(3) 0.71817(16) 0.90146(11) 0.0401(4) Uani d 1
C C8 1.3424(3) -0.05475(17) 0.91637(11) 0.0414(4) Uani d 1
C C16 0.6469(3) 0.25681(17) 0.74466(11) 0.0428(4) Uani d 1
C C3 1.1819(3) -0.52313(17) 0.77020(12) 0.0423(4) Uani d 1
C C24 0.3525(3) 0.70519(18) 0.58323(12) 0.0458(5) Uani d 1
H H2 1.384(3) -0.2526(17) 0.9558(11) 0.028(5) Uiso d 1
H H18 0.111(3) 0.9325(18) 0.3840(12) 0.044(6) Uiso d 1
H H10 0.873(3) 0.5879(16) 0.9522(11) 0.033(5) Uiso d 1
H H2A 1.108(3) -0.3947(17) 0.7161(11) 0.039(5) Uiso d 1
H H11 0.854(3) 0.7742(19) 0.9433(11) 0.046(6) Uiso d 1
H H19 0.136(3) 1.1218(17) 0.3927(11) 0.039(5) Uiso d 1
H H20 0.255(3) 1.223(2) 0.5012(12) 0.048(6) Uiso d 1
H H13 0.649(3) 0.6891(17) 0.7361(11) 0.039(5) Uiso d 1
H H12 0.740(3) 0.816(2) 0.8342(12) 0.050(6) Uiso d 1
H H21 0.350(3) 1.1439(19) 0.5987(12) 0.047(6) Uiso d 1
H H5 1.355(3) -0.4842(19) 0.9333(12) 0.050(6) Uiso d 1
H H4 1.264(3) -0.6238(19) 0.8385(11) 0.040(5) Uiso d 1
H H5A 0.608(3) 0.4556(18) 0.7041(12) 0.041(6) Uiso d 1
H H1 1.179(3) -0.179(2) 0.7956(13) 0.055(7) Uiso d 1
H H4A 0.811(3) 0.372(2) 0.8683(12) 0.052(6) Uiso d 1
H H8 0.393(3) 0.9236(17) 0.6251(12) 0.036(5) Uiso d 1
H H24A 0.291(3) 0.710(2) 0.6289(13) 0.058(7) Uiso d 1
H H24B 0.491(5) 0.697(3) 0.5884(17) 0.101(10) Uiso d 1
H H7 0.183(4) 0.757(2) 0.4601(14) 0.063(7) Uiso d 1
H H9A 0.167(4) 0.600(2) 0.5354(13) 0.058(7) Uiso d 1
H H16A 0.518(4) 0.253(2) 0.7334(15) 0.076(8) Uiso d 1
H H9B 0.325(4) 0.551(2) 0.5559(13) 0.055(7) Uiso d 1
H H9C 0.336(4) 0.593(2) 0.4891(16) 0.080(9) Uiso d 1
H H16B 0.709(3) 0.2385(19) 0.7019(13) 0.052(6) Uiso d 1
H H3C 1.143(3) -0.581(2) 0.7340(12) 0.050(6) Uiso d 1
H H8A 1.472(4) -0.045(2) 0.9269(13) 0.061(7) Uiso d 1
H H8B 1.282(4) -0.035(2) 0.9596(14) 0.066(7) Uiso d 1
H H6A 0.831(4) 0.176(2) 0.7947(13) 0.061(8) Uiso d 1
H H6B 0.660(3) 0.194(2) 0.8388(14) 0.059(7) Uiso d 1
H H6C 0.667(4) 0.118(3) 0.7738(15) 0.065(8) Uiso d 1
H H2C 0.920(3) 0.2322(16) 0.9337(14) 0.063(8) Uiso d 1
H H2D 1.072(2) 0.289(2) 0.9267(17) 0.098(12) Uiso d 1
H H3A 1.316(4) 0.087(3) 0.8871(16) 0.086(10) Uiso d 1
H H3B 1.330(3) 0.000(2) 0.8197(14) 0.060(7) Uiso d 1
H H3 1.154(4) 0.022(2) 0.8652(12) 0.056(7) Uiso d 1
H H3D -0.062(3) 0.649(3) 0.3941(19) 0.106(12) Uiso d 1
H H3E 0.082(4) 0.5804(16) 0.3962(15) 0.071(9) Uiso d 1
H H1A 0.926(3) -0.102(3) 0.7339(18) 0.100(12) Uiso d 1
H H2B 1.076(4) -0.0391(16) 0.7286(15) 0.069(9) Uiso d 1

loop_
_atom_site_aniso_label
_atom_site_aniso_U_11
_atom_site_aniso_U_22
_atom_site_aniso_U_33
_atom_site_aniso_U_12
_atom_site_aniso_U_13
_atom_site_aniso_U_23
Cl1 0.0439(2) 0.0399(2) 0.0360(2) 0.00037(18) -0.00373(18) 0.00530(18)
Cl4 0.0430(2) 0.0388(2) 0.0348(2) -0.00156(18) -0.00346(18) 0.00436(18)
Cl5 0.0447(3) 0.0395(2) 0.0378(2) -0.00330(18) -0.00542(18) 0.00547(18)
Cl3 0.0486(3) 0.0458(3) 0.0518(3) -0.0026(2) 0.0038(2) 0.0112(2)
Cl6 0.0503(3) 0.0508(3) 0.0615(3) 0.0005(2) -0.0013(2) 0.0085(2)
Cl2 0.0491(3) 0.0519(3) 0.0600(3) -0.0049(2) -0.0007(2) 0.0126(2)
O2 0.0490(9) 0.0458(9) 0.0538(9) -0.0016(7) -0.0076(7) 0.0121(7)
O1 0.0475(9) 0.0546(9) 0.0566(9) -0.0045(7) -0.0098(7) 0.0209(8)
N4 0.0346(7) 0.0320(7) 0.0337(8) 0.0003(6) -0.0023(6) 0.0071(6)
O3 0.0496(9) 0.0456(9) 0.0652(10) 0.0011(7) -0.0110(8) -0.0056(7)
N7 0.0323(7) 0.0331(8) 0.0331(8) -0.0025(6) -0.0008(6) 0.0017(6)
N5 0.0336(8) 0.0387(8) 0.0314(8) 0.0013(6) -0.0032(6) 0.0047(6)
N1 0.0317(7) 0.0359(8) 0.0341(8) -0.0008(6) -0.0022(6) 0.0106(6)
N2 0.0333(8) 0.0494(10) 0.0314(9) -0.0017(7) -0.0053(7) 0.0107(7)
N8 0.0342(8) 0.0420(9) 0.0298(8) -0.0059(6) -0.0038(6) 0.0028(6)
N6 0.0505(11) 0.0310(9) 0.0451(10) -0.0057(8) 0.0012(8) 0.0025(7)
N9 0.0501(11) 0.0375(9) 0.0485(11) 0.0051(8) 0.0010(8) 0.0128(8)
N3 0.0469(10) 0.0358(9) 0.0426(10) -0.0042(7) 0.0018(8) 0.0034(7)
C14 0.0264(8) 0.0346(9) 0.0331(9) 0.0007(6) 0.0018(7) 0.0052(7)
C22 0.0265(8) 0.0378(9) 0.0315(9) -0.0035(7) 0.0011(7) 0.0027(7)
C9 0.0275(8) 0.0312(8) 0.0357(9) -0.0003(6) 0.0023(7) 0.0054(7)
C15 0.0295(8) 0.0347(9) 0.0353(9) 0.0001(7) 0.0003(7) 0.0029(7)
C1 0.0266(8) 0.0355(9) 0.0361(9) -0.0010(7) 0.0026(7) 0.0093(7)
C17 0.0274(8) 0.0337(9) 0.0334(9) -0.0023(6) 0.0034(7) 0.0019(7)
C10 0.0349(9) 0.0406(10) 0.0343(9) -0.0015(7) 0.0003(7) 0.0042(8)
C18 0.0306(8) 0.0423(10) 0.0320(9) -0.0003(7) 0.0002(7) 0.0016(8)
C7 0.0287(8) 0.0391(9) 0.0343(9) -0.0018(7) 0.0006(7) 0.0073(7)
C2 0.0319(9) 0.0440(10) 0.0371(10) -0.0025(7) 0.0017(7) 0.0066(8)
C6 0.0269(8) 0.0417(10) 0.0378(9) 0.0014(7) 0.0008(7) 0.0112(8)
C13 0.0334(9) 0.0399(10) 0.0442(11) 0.0032(7) 0.0036(8) 0.0130(8)
C23 0.0291(8) 0.0384(9) 0.0353(9) -0.0026(7) 0.0008(7) 0.0066(7)
C20 0.0344(9) 0.0343(10) 0.0485(11) -0.0028(8) 0.0075(8) 0.0051(8)
C21 0.0318(9) 0.0384(10) 0.0408(10) -0.0061(7) 0.0020(8) -0.0030(8)
C12 0.0359(9) 0.0307(9) 0.0519(12) 0.0024(7) 0.0068(8) 0.0076(8)
C5 0.0339(9) 0.0470(11) 0.0498(12) 0.0041(8) 0.0033(8) 0.0202(9)
C19 0.0349(9) 0.0419(10) 0.0412(10) 0.0012(7) 0.0053(8) 0.0100(8)
C4 0.0354(10) 0.0389(10) 0.0608(13) 0.0044(8) 0.0106(9) 0.0146(10)
C11 0.0351(9) 0.0367(10) 0.0457(11) -0.0036(7) 0.0058(8) -0.0013(8)
C8 0.0423(11) 0.0437(11) 0.0362(10) -0.0059(8) -0.0033(9) 0.0017(8)
C16 0.0494(12) 0.0369(10) 0.0398(11) -0.0013(8) -0.0073(9) -0.0001(8)
C3 0.0349(9) 0.0401(10) 0.0509(12) -0.0025(8) 0.0069(8) 0.0044(9)
C24 0.0478(11) 0.0460(11) 0.0456(12) -0.0031(9) -0.0062(9) 0.0141(9)

loop_
_atom_type_symbol
_atom_type_description
_atom_type_scat_dispersion_real
_atom_type_scat_dispersion_imag
_atom_type_scat_source
C C 0.0033 0.0016 'International Tables Vol C Tables 4.2.6.8 and 6.1.1.4'
H H 0.0000 0.0000 'International Tables Vol C Tables 4.2.6.8 and 6.1.1.4'
Cl Cl 0.1484 0.1585 'International Tables Vol C Tables 4.2.6.8 and 6.1.1.4'
N N 0.0061 0.0033 'International Tables Vol C Tables 4.2.6.8 and 6.1.1.4'
O O 0.0106 0.0060 'International Tables Vol C Tables 4.2.6.8 and 6.1.1.4'

loop_
_geom_angle_atom_site_label_1
_geom_angle_atom_site_label_2
_geom_angle_atom_site_label_3
_geom_angle
H2C O2 H2D 104(2)
H1A O1 H2B 106(2)
C15 N4 C9 108.99(15)
C15 N4 H4A 124.8(16)
C9 N4 H4A 125.4(16)
H3D O3 H3E 107(2)
C23 N7 C17 108.55(16)
C23 N7 H7 126.6(17)
C17 N7 H7 124.0(17)
C15 N5 C14 109.14(15)
C15 N5 H5A 124.9(15)
C14 N5 H5A 125.6(15)
C7 N1 C1 109.27(15)
C7 N1 H1 125.7(17)
C1 N1 H1 124.5(17)
C7 N2 C6 109.38(16)
C7 N2 H2 126.4(17)
C6 N2 H2 123.7(17)
C23 N8 C22 108.85(15)
C23 N8 H8 123.7(15)
C22 N8 H8 127.0(15)
C16 N6 H6A 111.4(17)
C16 N6 H6B 115.5(14)
H6A N6 H6B 104(2)
C16 N6 H6C 109(2)
H6A N6 H6C 110(3)
H6B N6 H6C 107(2)
C24 N9 H9A 110.4(18)
C24 N9 H9B 106.7(18)
H9A N9 H9B 109(2)
C24 N9 H9C 113.6(17)
H9A N9 H9C 108(2)
H9B N9 H9C 109(2)
C8 N3 H3A 108(2)
C8 N3 H3B 114.2(14)
H3A N3 H3B 111(2)
C8 N3 H3 111.0(16)
H3A N3 H3 106(3)
H3B N3 H3 107(2)
C13 C14 N5 132.44(17)
C13 C14 C9 121.46(17)
N5 C14 C9 106.11(15)
N8 C22 C17 106.45(15)
N8 C22 C21 131.74(17)
C17 C22 C21 121.81(17)
C10 C9 N4 131.77(16)
C10 C9 C14 122.19(16)
N4 C9 C14 106.02(15)
N4 C15 N5 109.73(16)
N4 C15 C16 127.44(16)
N5 C15 C16 122.72(16)
C2 C1 N1 131.96(16)
C2 C1 C6 122.37(17)
N1 C1 C6 105.66(16)
C18 C17 C22 121.97(16)
C18 C17 N7 131.61(17)
C22 C17 N7 106.41(15)
C11 C10 C9 116.19(17)
C11 C10 H10 120.6(12)
C9 C10 H10 123.2(12)
C19 C18 C17 116.33(18)
C19 C18 H18 120.3(14)
C17 C18 H18 123.2(14)
N2 C7 N1 109.33(16)
N2 C7 C8 123.45(17)
N1 C7 C8 127.11(16)
C3 C2 C1 116.08(18)
C3 C2 H2A 121.8(12)
C1 C2 H2A 122.0(12)
N2 C6 C5 132.85(18)
N2 C6 C1 106.35(15)
C5 C6 C1 120.80(18)
C12 C13 C14 116.35(17)
C12 C13 H13 124.6(12)
C14 C13 H13 119.1(12)
N7 C23 N8 109.72(16)
N7 C23 C24 127.55(18)
N8 C23 C24 122.63(17)
C21 C20 C19 122.08(18)
C21 C20 H20 117.6(16)
C19 C20 H20 120.3(15)
C20 C21 C22 116.12(18)
C20 C21 H21 124.1(13)
C22 C21 H21 119.7(13)
C13 C12 C11 122.09(18)
C13 C12 H12 116.6(16)
C11 C12 H12 121.3(16)
C4 C5 C6 116.97(18)
C4 C5 H5 124.2(14)
C6 C5 H5 118.8(14)
C18 C19 C20 121.68(18)
C18 C19 H19 116.2(12)
C20 C19 H19 122.1(12)
C5 C4 C3 121.94(19)
C5 C4 H4 118.4(13)
C3 C4 H4 119.6(13)
C10 C11 C12 121.71(19)
C10 C11 H11 115.9(12)
C12 C11 H11 122.3(12)
N3 C8 C7 112.34(16)
N3 C8 H8A 110.4(16)
C7 C8 H8A 110.8(16)
N3 C8 H8B 109.5(16)
C7 C8 H8B 109.3(16)
H8A C8 H8B 104(2)
N6 C16 C15 112.13(17)
N6 C16 H16A 113.4(18)
C15 C16 H16A 108.1(18)
N6 C16 H16B 108.5(14)
C15 C16 H16B 109.5(15)
H16A C16 H16B 105(2)
C2 C3 C4 121.8(2)
C2 C3 H3C 118.8(14)
C4 C3 H3C 119.4(14)
N9 C24 C23 112.39(17)
N9 C24 H24A 108.5(15)
C23 C24 H24A 109.0(14)
N9 C24 H24B 105(2)
C23 C24 H24B 112(2)
H24A C24 H24B 110(2)

loop_
_geom_bond_atom_site_label_1
_geom_bond_atom_site_label_2
_geom_bond_distance
_geom_bond_publ_flag
O2 H2C 0.817(16) ?
O2 H2D 0.812(17) ?
O1 H1A 0.819(17) ?
O1 H2B 0.810(16) ?
N1 C7 1.328(2) y
N1 C1 1.393(2) ?
N1 H1 0.83(2) ?
N2 C7 1.322(2) y
N2 C6 1.386(3) ?
N2 H2 0.71(2) ?
N3 C8 1.461(3) y
N3 H3A 0.87(4) ?
N3 H3B 0.99(3) ?
N3 H3 0.88(3) ?
N4 C15 1.322(2) y
N4 C9 1.392(2) ?
N4 H4A 0.85(2) ?
N5 C15 1.324(2) y
N5 C14 1.386(2) ?
N5 H5A 0.83(2) ?
N6 C16 1.462(3) y
N6 H6A 0.86(3) ?
N6 H6B 0.98(3) ?
N6 H6C 0.79(3) ?
O3 H3D 0.796(17) ?
O3 H3E 0.822(16) ?
N7 C23 1.328(2) y
N7 C17 1.391(2) ?
N7 H7 0.85(3) ?
N8 C23 1.332(2) y
N8 C22 1.383(2) ?
N8 H8 0.80(2) ?
N9 C24 1.467(3) y
N9 H9A 0.83(3) ?
N9 H9B 0.80(3) ?
N9 H9C 0.99(3) ?
C14 C13 1.386(2) ?
C14 C9 1.395(2) ?
C22 C17 1.391(2) ?
C22 C21 1.391(3) ?
C9 C10 1.383(3) ?
C15 C16 1.494(3) ?
C1 C2 1.381(3) ?
C1 C6 1.396(2) ?
C17 C18 1.384(2) ?
C10 C11 1.380(3) ?
C10 H10 0.95(2) ?
C18 C19 1.381(3) ?
C18 H18 0.91(2) ?
C7 C8 1.488(3) ?
C2 C3 1.381(3) ?
C2 H2A 0.99(2) ?
C6 C5 1.390(3) ?
C13 C12 1.377(3) ?
C13 H13 0.97(2) ?
C23 C24 1.484(3) ?
C20 C21 1.377(3) ?
C20 C19 1.400(3) ?
C20 H20 0.87(2) ?
C21 H21 0.99(2) ?
C12 C11 1.399(3) ?
C12 H12 0.83(2) ?
C5 C4 1.366(3) ?
C5 H5 0.96(2) ?
C19 H19 0.99(2) ?
C4 C3 1.397(3) ?
C4 H4 0.92(2) ?
C11 H11 0.99(2) ?
C8 H8A 0.92(3) ?
C8 H8B 0.93(3) ?
C16 H16A 0.92(3) ?
C16 H16B 0.93(2) ?
C3 H3C 0.93(2) ?
C24 H24A 0.97(2) ?
C24 H24B 0.97(3) ?

loop_
_geom_hbond_atom_site_label_D
_geom_hbond_atom_site_label_H
_geom_hbond_atom_site_label_A
_geom_hbond_site_symmetry_A
_geom_hbond_distance_DH
_geom_hbond_distance_HA
_geom_hbond_distance_DA
_geom_hbond_angle_DHA
O1 H1A Cl4 1_545 0.82(2) 2.63(2) 3.4431(15) 168(3)
O1 H2B Cl2 . 0.81(2) 2.36(2) 3.1598(18) 169(3)
O2 H2C Cl3 . 0.82(2) 2.33(2) 3.1244(17) 165(2)
O2 H2D Cl1 . 0.813(14) 2.643(14) 3.4492(15) 171(3)
O3 H3D Cl5 2_566 0.80(2) 2.69(2) 3.4586(15) 164(3)
O3 H3E Cl6 2_566 0.82(2) 2.32(2) 3.1364(18) 173(3)
N1 H1 O1 . 0.83(2) 1.92(2) 2.746(2) 174(2)
N2 H2 Cl1 2_857 0.71(2) 2.44(2) 3.1519(17) 175(2)
N3 H3 Cl3 . 0.88(3) 2.30(3) 3.105(2) 153(2)
N3 H3A Cl1 . 0.86(4) 2.26(3) 3.119(2) 173(3)
N3 H3B Cl4 1_645 0.99(3) 2.33(2) 3.267(2) 156.8(19)
N4 H4A O2 . 0.85(2) 1.91(2) 2.754(2) 171(2)
N5 H5A Cl5 . 0.83(2) 2.31(2) 3.1205(17) 165(2)
N6 H6A Cl2 . 0.87(3) 2.33(3) 3.107(2) 150(2)
N6 H6B Cl1 1_455 0.98(3) 2.36(2) 3.287(2) 158.2(18)
N6 H6C Cl4 1_545 0.79(3) 2.35(4) 3.1347(19) 176(3)
N7 H7 O3 . 0.85(3) 1.89(3) 2.742(2) 175(3)
N8 H8 Cl4 . 0.81(2) 2.31(2) 3.1049(17) 172(2)
N9 H9A Cl6 . 0.83(3) 2.35(3) 3.100(2) 151(2)
N9 H9B Cl5 . 0.80(3) 2.32(2) 3.120(2) 176(2)
N9 H9C Cl5 2_666 0.99(3) 2.34(3) 3.270(2) 157(2)
C4 H4 Cl1 1_545 0.92(2) 2.81(2) 3.535(2) 136.7(16)
C8 H8B Cl3 2_757 0.93(3) 2.65(3) 3.544(2) 162(2)

loop_
_geom_torsion_atom_site_label_1
_geom_torsion_atom_site_label_2
_geom_torsion_atom_site_label_3
_geom_torsion_atom_site_label_4
_geom_torsion
C15 N5 C14 C13 -179.30(18)
C15 N5 C14 C9 0.93(19)
C23 N8 C22 C17 1.03(19)
C23 N8 C22 C21 -179.49(17)
C15 N4 C9 C10 178.27(18)
C15 N4 C9 C14 -0.41(18)
C13 C14 C9 C10 1.1(3)
N5 C14 C9 C10 -179.15(15)
C13 C14 C9 N4 179.89(15)
N5 C14 C9 N4 -0.31(18)
C9 N4 C15 N5 1.02(19)
C9 N4 C15 C16 -175.38(18)
C14 N5 C15 N4 -1.22(19)
C14 N5 C15 C16 175.38(16)
C7 N1 C1 C2 -178.68(18)
C7 N1 C1 C6 0.28(18)
N8 C22 C17 C18 179.76(15)
C21 C22 C17 C18 0.2(2)
N8 C22 C17 N7 -0.25(17)
C21 C22 C17 N7 -179.79(15)
C23 N7 C17 C18 179.37(18)
C23 N7 C17 C22 -0.62(18)
N4 C9 C10 C11 -179.14(17)
C14 C9 C10 C11 -0.6(2)
C22 C17 C18 C19 0.5(2)
N7 C17 C18 C19 -179.44(17)
C6 N2 C7 N1 1.4(2)
C6 N2 C7 C8 -175.02(16)
C1 N1 C7 N2 -1.02(19)
C1 N1 C7 C8 175.20(17)
N1 C1 C2 C3 178.75(17)
C6 C1 C2 C3 -0.1(2)
C7 N2 C6 C5 178.55(18)
C7 N2 C6 C1 -1.15(19)
C2 C1 C6 N2 179.60(15)
N1 C1 C6 N2 0.52(18)
C2 C1 C6 C5 -0.1(3)
N1 C1 C6 C5 -179.23(15)
N5 C14 C13 C12 179.48(17)
C9 C14 C13 C12 -0.8(2)
C17 N7 C23 N8 1.29(19)
C17 N7 C23 C24 -175.17(18)
C22 N8 C23 N7 -1.5(2)
C22 N8 C23 C24 175.21(16)
C19 C20 C21 C22 0.5(3)
N8 C22 C21 C20 179.87(17)
C17 C22 C21 C20 -0.7(2)
C14 C13 C12 C11 0.2(3)
N2 C6 C5 C4 -179.37(18)
C1 C6 C5 C4 0.3(3)
C17 C18 C19 C20 -0.8(3)
C21 C20 C19 C18 0.3(3)
C6 C5 C4 C3 -0.3(3)
C9 C10 C11 C12 0.0(3)
C13 C12 C11 C10 0.2(3)
N2 C7 C8 N3 -178.27(17)
N1 C7 C8 N3 6.0(3)
N4 C15 C16 N6 -6.7(3)
N5 C15 C16 N6 177.37(17)
C1 C2 C3 C4 0.1(3)
C5 C4 C3 C2 0.1(3)
N7 C23 C24 N9 -8.3(3)
N8 C23 C24 N9 175.69(17)

_cod_database_fobs_code 2242659
